data_4330249
loop_
_publ_author_name
'Meng Yu'
'Ronald J. Beyers'
'John D. Gorden'
'Justin N. Cross'
'Christian R. Goldsmith'

_publ_section_title
;
 A Magnetic Resonance Imaging Contrast Agent Capable of Detecting Hydrogen
 Peroxide
;
_journal_name_full 'Inorganic Chemistry'
_journal_page_first 9153
_journal_page_last 9155
_journal_paper_doi 10.1021/ic3012603
_journal_volume 51
_journal_year 2012
_chemical_compound_source 'synthesis as described'
_chemical_formula_moiety 'C30 H34 Mn N6 O, 2(C2 H3 N), 2(Cl O4), H2 O, 0.15(O)'
_chemical_formula_sum 'C34 H42 Cl2 Mn N8 O10.15'
_chemical_formula_weight 851.04
_chemical_name_systematic
;
 ?
;
_space_group_IT_number 14
_symmetry_cell_setting monoclinic
_symmetry_Int_Tables_number 14
_symmetry_space_group_name_Hall '-P 2yn'
_symmetry_space_group_name_H-M 'P 1 21/n 1'
_atom_sites_solution_hydrogens geom
_atom_sites_solution_primary direct
_atom_sites_solution_secondary difmap
_audit_conform_dict_location ftp://ftp.iucr.org/pub/cif_core.dic
_audit_conform_dict_name cif_core.dic
_audit_conform_dict_version 2.3
_audit_creation_date 2011-09-15T16:50:37-00:00
_audit_creation_method 'WinGX routine CIF_UPDATE'
_cell_angle_alpha 90
_cell_angle_beta 94.077(3)
_cell_angle_gamma 90
_cell_formula_units_Z 4
_cell_length_a 12.8799(16)
_cell_length_b 19.833(3)
_cell_length_c 15.6275(19)
_cell_measurement_reflns_used 0
_cell_measurement_temperature 183(2)
_cell_measurement_theta_max 0
_cell_measurement_theta_min 0
_cell_measurement_wavelength 0.71073
_cell_volume 3981.9(9)
_computing_molecular_graphics 'Ortep-3 for Windows (Farrugia, 1997)'
_computing_publication_material 'WinGX publication routines (Farrugia, 1999)'
_computing_structure_refinement 'SHELXL-97 (Sheldrick, 1997)'
_computing_structure_solution 'SHELXS-97 (Sheldrick, 1997)'
_diffrn_ambient_temperature 183(2)
_diffrn_measured_fraction_theta_full 0.99
_diffrn_measured_fraction_theta_max 0.99
_diffrn_measurement_device_type 'Bruker APEX'
_diffrn_measurement_method '0.3 wide w/ exposures'
_diffrn_radiation_monochromator graphite
_diffrn_radiation_probe x-ray
_diffrn_radiation_type MoK\a
_diffrn_radiation_wavelength 0.71073
_diffrn_reflns_av_R_equivalents 0.0387
_diffrn_reflns_av_unetI/netI 0.0367
_diffrn_reflns_limit_h_max 16
_diffrn_reflns_limit_h_min -17
_diffrn_reflns_limit_k_max 26
_diffrn_reflns_limit_k_min -26
_diffrn_reflns_limit_l_max 20
_diffrn_reflns_limit_l_min -20
_diffrn_reflns_number 40149
_diffrn_reflns_theta_full 28.35
_diffrn_reflns_theta_max 28.35
_diffrn_reflns_theta_min 1.66
_diffrn_standards_decay_% 0
_diffrn_standards_interval_count 0
_diffrn_standards_interval_time 0
_diffrn_standards_number 0
_exptl_absorpt_coefficient_mu 0.530
_exptl_absorpt_correction_type none
_exptl_crystal_colour colorless
_exptl_crystal_density_diffrn 1.420
_exptl_crystal_description prism
_exptl_crystal_F_000 892
_exptl_crystal_size_max 0.1
_exptl_crystal_size_mid 0.1
_exptl_crystal_size_min 0.08
_refine_diff_density_max 0.513
_refine_diff_density_min -0.417
_refine_diff_density_rms 0.06
_refine_ls_extinction_method none
_refine_ls_goodness_of_fit_ref 1.044
_refine_ls_hydrogen_treatment mixed
_refine_ls_matrix_type full
_refine_ls_number_parameters 585
_refine_ls_number_reflns 9836
_refine_ls_number_restraints 54
_refine_ls_restrained_S_all 1.042
_refine_ls_R_factor_all 0.0678
_refine_ls_R_factor_gt 0.0537
_refine_ls_shift/su_max 0.01
_refine_ls_shift/su_mean 0
_refine_ls_structure_factor_coef Fsqd
_refine_ls_weighting_details 'calc w=1/[\s^2^(Fo^2^)+(0.0594P)^2^+2.1927P] where P=(Fo^2^+2Fc^2^)/3'
_refine_ls_weighting_scheme calc
_refine_ls_wR_factor_gt 0.1252
_refine_ls_wR_factor_ref 0.1328
_reflns_number_gt 7944
_reflns_number_total 9937
_reflns_threshold_expression >2sigma(I)
_cod_data_source_file ic3012603_si_001_1.cif
_cod_data_source_block MnHptp1
_cod_original_cell_volume 3981.8(9)
_cod_original_sg_symbol_H-M 'P 21/n'
_cod_database_code 4330249

loop_
_symmetry_equiv_pos_as_xyz
'x, y, z'
'-x+1/2, y+1/2, -z+1/2'
'-x, -y, -z'
'x-1/2, -y-1/2, z-1/2'

loop_
_atom_site_label
_atom_site_type_symbol
_atom_site_fract_x
_atom_site_fract_y
_atom_site_fract_z
_atom_site_U_iso_or_equiv
_atom_site_adp_type
_atom_site_occupancy
_atom_site_symmetry_multiplicity
_atom_site_calc_flag
_atom_site_refinement_flags
_atom_site_disorder_assembly
_atom_site_disorder_group
C2 C 0.29564(17) 0.14682(12) 0.06322(14) 0.0364(5) Uani 1 1 d . . .
H2 H 0.3310(11) 0.1130(10) 0.0373(8) 0.044 Uiso 1 1 calc R . .
C2S C 0.8095(3) 0.03991(17) 0.0072(2) 0.0667(8) Uani 1 1 d U . .
C3 C 0.21536(18) 0.12899(13) 0.11301(15) 0.0414(5) Uani 1 1 d . . .
H3 H 0.1987(6) 0.0829(14) 0.1217(3) 0.05 Uiso 1 1 calc R . .
C3S C 0.9071(3) 0.0746(2) -0.0051(2) 0.0829(11) Uani 1 1 d U . .
H3S1 H 0.8939 0.1219 -0.0134 0.124 Uiso 1 1 calc R . .
H3S2 H 0.9373 0.0565 -0.0547 0.124 Uiso 1 1 calc R . .
H3S3 H 0.9543 0.0682 0.0446 0.124 Uiso 1 1 calc R . .
C4 C 0.15998(19) 0.17977(14) 0.14978(16) 0.0457(6) Uani 1 1 d . . .
H4 H 0.1043(18) 0.1695(4) 0.1829(11) 0.055 Uiso 1 1 calc R . .
C4S C 0.3797(3) 0.00625(14) 0.2766(2) 0.0598(7) Uani 1 1 d U . .
C5 C 0.18804(19) 0.24570(14) 0.13691(16) 0.0441(6) Uani 1 1 d . . .
H5 H 0.1526(12) 0.2791(12) 0.1590(8) 0.053 Uiso 1 1 calc R . .
C5S C 0.3363(3) 0.0099(2) 0.3603(2) 0.0814(10) Uani 1 1 d U . .
H5S1 H 0.3609 0.05 0.3896 0.122 Uiso 1 1 calc R . .
H5S2 H 0.3576 -0.029 0.3937 0.122 Uiso 1 1 calc R . .
H5S3 H 0.2617 0.0111 0.3527 0.122 Uiso 1 1 calc R . .
C6 C 0.27234(17) 0.25962(11) 0.08909(14) 0.0358(5) Uani 1 1 d . . .
C7 C 0.3134(2) 0.33008(12) 0.08055(16) 0.0434(5) Uani 1 1 d . . .
H7A H 0.2580(11) 0.3619(6) 0.0865(2) 0.052 Uiso 1 1 calc R . .
H7B H 0.3665(11) 0.3385(2) 0.1256(9) 0.052 Uiso 1 1 calc R . .
C9 C 0.27179(19) 0.34873(12) -0.07100(16) 0.0433(5) Uani 1 1 d . . .
H9A H 0.2455(6) 0.3938(9) -0.06869(17) 0.052 Uiso 1 1 calc R . .
H9B H 0.2162(11) 0.3184(6) -0.0608(3) 0.052 Uiso 1 1 calc R . .
C10 C 0.30895(18) 0.33560(12) -0.15833(15) 0.0395(5) Uani 1 1 d . . .
C11 C 0.2674(2) 0.36960(14) -0.23050(18) 0.0491(6) Uani 1 1 d . . .
H11 H 0.2193(17) 0.4036(12) -0.2252(3) 0.059 Uiso 1 1 calc R . .
C12 C 0.2985(2) 0.35215(16) -0.30997(19) 0.0584(8) Uani 1 1 d . . .
H12 H 0.2705(11) 0.3742(8) -0.3591(18) 0.07 Uiso 1 1 calc R . .
C13 C 0.3710(2) 0.30217(16) -0.31648(17) 0.0537(7) Uani 1 1 d . . .
H13 H 0.3927 0.2894 -0.3696 0.064 Uiso 1 1 calc R . .
C14 C 0.4109(2) 0.27117(14) -0.24203(16) 0.0441(5) Uani 1 1 d . . .
H14 H 0.4579(16) 0.2392(11) -0.2461(2) 0.053 Uiso 1 1 calc R . .
C16 C 0.4284(2) 0.39837(11) -0.00375(17) 0.0436(5) Uani 1 1 d . . .
H16A H 0.3964(7) 0.4370(8) 0.0233(5) 0.052 Uiso 1 1 calc R . .
H16B H 0.4398(3) 0.4107(3) -0.0630(12) 0.052 Uiso 1 1 calc R . .
C17 C 0.53202(19) 0.38239(11) 0.04417(16) 0.0418(5) Uani 1 1 d . . .
H17A H 0.5795(10) 0.4201(8) 0.03825(18) 0.05 Uiso 1 1 calc R . .
H17B H 0.5217(3) 0.37690(15) 0.1050(12) 0.05 Uiso 1 1 calc R . .
C19 C 0.63302(19) 0.33453(12) -0.06722(15) 0.0410(5) Uani 1 1 d . . .
H19A H 0.6927(12) 0.3640(6) -0.0533(3) 0.049 Uiso 1 1 calc R . .
H19B H 0.5853(9) 0.3579(5) -0.1087(8) 0.049 Uiso 1 1 calc R . .
C20 C 0.66948(17) 0.27019(12) -0.10614(14) 0.0370(5) Uani 1 1 d . . .
C21 C 0.76714(19) 0.26356(14) -0.13707(16) 0.0457(6) Uani 1 1 d . . .
H21 H 0.8112(15) 0.2991(12) -0.13551(17) 0.055 Uiso 1 1 calc R . .
C22 C 0.79701(19) 0.20283(15) -0.17018(17) 0.0502(6) Uani 1 1 d . . .
H22 H 0.867(2) 0.1975(2) -0.1935(7) 0.06 Uiso 1 1 calc R . .
C23 C 0.72846(18) 0.14959(14) -0.17075(16) 0.0453(6) Uani 1 1 d . . .
H23 H 0.7469(6) 0.1073(14) -0.1921(7) 0.054 Uiso 1 1 calc R . .
C24 C 0.63181(18) 0.15951(13) -0.13931(15) 0.0403(5) Uani 1 1 d . . .
H24 H 0.5860(15) 0.1236(11) -0.14012(16) 0.048 Uiso 1 1 calc R . .
C26 C 0.65841(17) 0.29460(12) 0.07911(14) 0.0384(5) Uani 1 1 d . . .
H26A H 0.7047(9) 0.3314(7) 0.0979(4) 0.046 Uiso 1 1 calc R . .
H26B H 0.7003(8) 0.2598(7) 0.0542(5) 0.046 Uiso 1 1 calc R . .
C27 C 0.60911(16) 0.26590(12) 0.15574(14) 0.0361(5) Uani 1 1 d . . .
C28 C 0.61869(17) 0.29685(13) 0.23607(15) 0.0395(5) Uani 1 1 d . . .
H28 H 0.6533(11) 0.3390(13) 0.2414(2) 0.047 Uiso 1 1 calc R . .
C29 C 0.57974(17) 0.26854(13) 0.30871(15) 0.0401(5) Uani 1 1 d . . .
C30 C 0.52905(17) 0.20693(13) 0.29909(15) 0.0397(5) Uani 1 1 d . . .
H30 H 0.5036(8) 0.1859(7) 0.3474(15) 0.048 Uiso 1 1 calc R . .
C31 C 0.51519(17) 0.17564(12) 0.21922(15) 0.0371(5) Uani 1 1 d . . .
H31 H 0.4788(11) 0.1351(12) 0.2135(2) 0.045 Uiso 1 1 calc R . .
C32 C 0.55574(16) 0.20504(11) 0.14842(14) 0.0335(4) Uani 1 1 d . . .
C33 C 0.36075(18) 0.10347(12) -0.16293(15) 0.0387(5) Uani 1 1 d . . .
C34 C 0.3213(2) 0.05555(14) -0.22709(19) 0.0551(7) Uani 1 1 d . . .
H34A H 0.2499 0.0454 -0.2185 0.083 Uiso 1 1 calc R . .
H34B H 0.3617 0.0149 -0.2221 0.083 Uiso 1 1 calc R . .
H34C H 0.3261 0.0745 -0.2832 0.083 Uiso 1 1 calc R . .
C35 C 0.5923(2) 0.30444(15) 0.39420(17) 0.0532(6) Uani 1 1 d . . .
H35A H 0.6647 0.3061 0.4135 0.08 Uiso 1 1 calc R . .
H35B H 0.5545 0.2805 0.4354 0.08 Uiso 1 1 calc R . .
H35C H 0.5656 0.3495 0.3879 0.08 Uiso 1 1 calc R . .
N1 N 0.32474(13) 0.21091(9) 0.05072(11) 0.0331(4) Uani 1 1 d . . .
N1S N 0.7330(3) 0.01458(17) 0.0183(2) 0.0907(10) Uani 1 1 d U . .
N2S N 0.4136(3) 0.00271(14) 0.2122(2) 0.0789(8) Uani 1 1 d U . .
N8 N 0.35710(15) 0.33974(9) -0.00356(12) 0.0371(4) Uani 1 1 d . . .
N15 N 0.38146(15) 0.28737(10) -0.16347(12) 0.0387(4) Uani 1 1 d . . .
N18 N 0.57943(14) 0.32030(9) 0.01173(12) 0.0352(4) Uani 1 1 d . . .
N25 N 0.60127(14) 0.21856(9) -0.10776(12) 0.0355(4) Uani 1 1 d . . .
N32 N 0.39257(15) 0.14116(10) -0.11310(13) 0.0409(4) Uani 1 1 d . . .
O1 O 0.54699(12) 0.17578(8) 0.06734(10) 0.0362(3) Uani 1 1 d . . .
O1W O 0.5233(2) 0.04554(11) 0.07181(18) 0.0763(7) Uani 1 1 d D . .
O2W O 1.0920(13) 0.4675(9) -0.1172(11) 0.087(8) Uani 0.153(9) 1 d P . .
Cl1 Cl 0.95978(5) 0.36514(4) 0.05660(4) 0.06000(19) Uani 1 1 d . . .
O11 O 0.9924(2) 0.36191(13) 0.14539(14) 0.0829(7) Uani 1 1 d D . .
O12 O 0.8703(2) 0.40604(17) 0.0464(2) 0.1060(10) Uani 1 1 d D . .
O13 O 0.9318(3) 0.29852(16) 0.02620(18) 0.1062(10) Uani 1 1 d D . .
O14 O 1.0408(2) 0.38978(19) 0.0091(2) 0.1136(11) Uani 1 1 d . . .
Mn1 Mn 0.45117(2) 0.240636(16) -0.03797(2) 0.03054(10) Uani 1 1 d . . .
Cl2A Cl 0.4757(4) 0.4942(3) 0.2475(3) 0.0703(16) Uani 0.493(13) 1 d P A 1
O21A O 0.4227(12) 0.4367(6) 0.2512(8) 0.155(6) Uani 0.493(13) 1 d PD A 1
O22A O 0.4508(10) 0.5341(6) 0.3094(9) 0.171(6) Uani 0.493(13) 1 d PD A 1
O23A O 0.4532(12) 0.5196(6) 0.1673(5) 0.167(6) Uani 0.493(13) 1 d PD A 1
O24A O 0.5762(7) 0.4752(6) 0.2556(16) 0.203(10) Uani 0.493(13) 1 d P A 1
Cl2B Cl 0.4790(2) 0.49476(12) 0.24614(18) 0.0270(7) Uani 0.507(13) 1 d P A 2
O21B O 0.4163(6) 0.4363(4) 0.2331(7) 0.089(3) Uani 0.507(13) 1 d PD A 2
O22B O 0.5162(14) 0.5045(8) 0.3311(4) 0.193(8) Uani 0.507(13) 1 d PD A 2
O23B O 0.4337(7) 0.5561(4) 0.2222(11) 0.148(5) Uani 0.507(13) 1 d PD A 2
O24B O 0.5663(8) 0.4922(5) 0.1985(7) 0.118(5) Uani 0.507(13) 1 d P A 2
H1 H 0.529(5) 0.135(3) 0.067(4) 0.176 Uiso 1 1 d . . .
H1WB H 0.495(4) 0.024(3) 0.113(3) 0.176 Uiso 1 1 d D . .
H1WA H 0.586(2) 0.031(3) 0.066(4) 0.176 Uiso 1 1 d D . .

loop_
_atom_site_aniso_label
_atom_site_aniso_U_11
_atom_site_aniso_U_22
_atom_site_aniso_U_33
_atom_site_aniso_U_23
_atom_site_aniso_U_13
_atom_site_aniso_U_12
C2 0.0343(11) 0.0342(11) 0.0410(12) 0.0008(9) 0.0040(9) 0.0027(9)
C2S 0.080(2) 0.0607(19) 0.0601(18) -0.0111(15) 0.0117(16) 0.0034(17)
C3 0.0395(12) 0.0423(13) 0.0428(12) 0.0038(10) 0.0058(10) -0.0040(10)
C3S 0.079(2) 0.098(3) 0.074(2) 0.002(2) 0.0212(19) 0.001(2)
C4 0.0377(12) 0.0569(16) 0.0437(13) -0.0001(11) 0.0103(10) -0.0029(11)
C4S 0.0684(19) 0.0373(14) 0.073(2) 0.0042(13) 0.0025(16) -0.0074(13)
C5 0.0389(12) 0.0519(15) 0.0421(12) -0.0076(10) 0.0071(10) 0.0069(11)
C5S 0.086(3) 0.079(2) 0.081(2) -0.0018(19) 0.022(2) 0.004(2)
C6 0.0353(11) 0.0378(11) 0.0337(10) -0.0026(9) -0.0015(9) 0.0006(9)
C7 0.0472(13) 0.0363(12) 0.0471(13) -0.0087(10) 0.0078(11) 0.0014(10)
C9 0.0377(12) 0.0363(12) 0.0553(14) 0.0018(10) -0.0021(10) 0.0058(10)
C10 0.0340(11) 0.0342(11) 0.0494(13) 0.0064(10) -0.0046(10) -0.0073(9)
C11 0.0424(13) 0.0426(14) 0.0608(16) 0.0159(12) -0.0066(12) -0.0054(11)
C12 0.0476(15) 0.071(2) 0.0553(16) 0.0280(14) -0.0072(12) -0.0109(14)
C13 0.0472(15) 0.0734(19) 0.0400(13) 0.0093(12) 0.0004(11) -0.0184(14)
C14 0.0367(12) 0.0509(14) 0.0444(13) 0.0025(11) 0.0006(10) -0.0064(11)
C16 0.0492(14) 0.0252(11) 0.0560(14) -0.0002(10) 0.0008(11) -0.0022(10)
C17 0.0479(13) 0.0278(11) 0.0492(13) -0.0038(9) 0.0001(11) -0.0083(10)
C19 0.0419(13) 0.0372(12) 0.0439(12) 0.0042(10) 0.0015(10) -0.0120(10)
C20 0.0341(11) 0.0424(12) 0.0340(10) 0.0042(9) -0.0007(9) -0.0081(9)
C21 0.0356(12) 0.0577(16) 0.0437(13) 0.0050(11) 0.0028(10) -0.0140(11)
C22 0.0312(12) 0.0701(19) 0.0499(14) 0.0004(13) 0.0061(10) -0.0048(12)
C23 0.0356(12) 0.0504(15) 0.0500(14) -0.0021(11) 0.0041(10) 0.0037(11)
C24 0.0336(11) 0.0399(12) 0.0477(13) 0.0006(10) 0.0049(10) -0.0013(10)
C26 0.0315(11) 0.0434(13) 0.0398(11) 0.0007(10) -0.0011(9) -0.0084(9)
C27 0.0269(10) 0.0412(12) 0.0393(11) 0.0022(9) -0.0031(8) -0.0006(9)
C28 0.0310(11) 0.0443(13) 0.0420(12) -0.0015(10) -0.0054(9) -0.0031(10)
C29 0.0289(11) 0.0506(14) 0.0399(12) -0.0025(10) -0.0036(9) 0.0080(10)
C30 0.0294(11) 0.0523(14) 0.0378(11) 0.0058(10) 0.0041(9) 0.0040(10)
C31 0.0273(10) 0.0405(12) 0.0434(12) 0.0028(9) 0.0014(9) -0.0002(9)
C32 0.0259(10) 0.0376(12) 0.0364(10) -0.0001(9) -0.0022(8) 0.0026(8)
C33 0.0348(11) 0.0353(12) 0.0462(12) 0.0026(10) 0.0045(10) -0.0012(9)
C34 0.0542(16) 0.0448(14) 0.0644(17) -0.0133(12) -0.0088(13) -0.0005(12)
C35 0.0534(15) 0.0625(17) 0.0426(13) -0.0059(12) -0.0041(11) 0.0047(13)
N1 0.0293(9) 0.0335(9) 0.0361(9) 0.0007(7) 0.0006(7) 0.0014(7)
N1S 0.093(2) 0.0656(19) 0.114(3) -0.0097(18) 0.010(2) -0.0118(18)
N2S 0.107(2) 0.0555(17) 0.0765(19) 0.0094(14) 0.0196(18) -0.0065(16)
N8 0.0378(10) 0.0300(9) 0.0432(10) 0.0001(8) 0.0001(8) -0.0010(8)
N15 0.0356(10) 0.0386(10) 0.0415(10) 0.0043(8) 0.0002(8) -0.0031(8)
N18 0.0355(9) 0.0314(9) 0.0383(9) 0.0016(7) -0.0001(8) -0.0043(7)
N25 0.0302(9) 0.0365(10) 0.0400(10) 0.0011(8) 0.0028(7) -0.0038(7)
N32 0.0374(10) 0.0403(11) 0.0458(11) -0.0011(9) 0.0075(8) -0.0072(8)
O1 0.0358(8) 0.0351(8) 0.0376(8) -0.0008(6) 0.0010(6) -0.0015(6)
O1W 0.0905(17) 0.0414(11) 0.1013(18) 0.0063(11) 0.0380(15) 0.0103(11)
O2W 0.083(13) 0.086(13) 0.095(13) 0.025(9) 0.021(9) 0.031(9)
Cl1 0.0459(4) 0.0819(5) 0.0520(4) 0.0064(3) 0.0022(3) -0.0035(3)
O11 0.1031(19) 0.0876(17) 0.0560(13) -0.0090(12) -0.0098(12) 0.0286(15)
O12 0.0638(16) 0.132(3) 0.121(2) 0.049(2) -0.0035(15) 0.0155(16)
O13 0.129(2) 0.109(2) 0.0807(18) -0.0238(16) 0.0084(17) -0.035(2)
O14 0.0841(18) 0.157(3) 0.105(2) -0.028(2) 0.0457(16) -0.0466(19)
Mn1 0.02842(17) 0.02737(17) 0.03581(17) 0.00005(12) 0.00220(12) -0.00231(12)
Cl2A 0.070(3) 0.078(3) 0.066(3) 0.002(2) 0.021(2) -0.001(2)
O21A 0.191(11) 0.141(10) 0.131(8) 0.052(7) 0.008(7) -0.106(8)
O22A 0.219(12) 0.157(10) 0.142(10) -0.093(9) 0.054(8) 0.060(8)
O23A 0.298(17) 0.121(8) 0.083(5) 0.054(5) 0.028(7) 0.013(9)
O24A 0.049(5) 0.108(7) 0.44(3) -0.036(13) -0.051(10) 0.035(5)
Cl2B 0.0328(14) 0.0189(11) 0.0292(14) -0.0057(10) 0.0015(11) 0.0004(10)
O21B 0.058(4) 0.082(5) 0.132(6) -0.065(5) 0.034(4) -0.034(3)
O22B 0.285(17) 0.244(14) 0.042(4) 0.021(5) -0.036(6) -0.163(12)
O23B 0.153(7) 0.078(5) 0.216(15) 0.056(7) 0.035(8) 0.064(5)
O24B 0.097(7) 0.097(7) 0.170(8) -0.074(6) 0.087(7) -0.047(5)

loop_
_atom_type_symbol
_atom_type_description
_atom_type_scat_dispersion_real
_atom_type_scat_dispersion_imag
_atom_type_scat_source
C C 0.0033 0.0016 'International Tables Vol C Tables 4.2.6.8 and 6.1.1.4'
H H 0 0 'International Tables Vol C Tables 4.2.6.8 and 6.1.1.4'
N N 0.0061 0.0033 'International Tables Vol C Tables 4.2.6.8 and 6.1.1.4'
O O 0.0106 0.006 'International Tables Vol C Tables 4.2.6.8 and 6.1.1.4'
Cl Cl 0.1484 0.1585 'International Tables Vol C Tables 4.2.6.8 and 6.1.1.4'
Mn Mn 0.3368 0.7283 'International Tables Vol C Tables 4.2.6.8 and 6.1.1.4'

loop_
_geom_angle_atom_site_label_1
_geom_angle_atom_site_label_2
_geom_angle_atom_site_label_3
_geom_angle
N1 C2 C3 123.4(2)
N1 C2 H2 118.3
C3 C2 H2 118.3
N1S C2S C3S 177.9(4)
C4 C3 C2 118.4(2)
C4 C3 H3 120.8
C2 C3 H3 120.8
C2S C3S H3S1 109.5
C2S C3S H3S2 109.5
H3S1 C3S H3S2 109.5
C2S C3S H3S3 109.5
H3S1 C3S H3S3 109.5
H3S2 C3S H3S3 109.5
C5 C4 C3 118.9(2)
C5 C4 H4 120.6
C3 C4 H4 120.6
N2S C4S C5S 179.2(4)
C4 C5 C6 119.4(2)
C4 C5 H5 120.3
C6 C5 H5 120.3
C4S C5S H5S1 109.5
C4S C5S H5S2 109.5
H5S1 C5S H5S2 109.5
C4S C5S H5S3 109.5
H5S1 C5S H5S3 109.5
H5S2 C5S H5S3 109.5
N1 C6 C5 122.3(2)
N1 C6 C7 116.0(2)
C5 C6 C7 121.7(2)
N8 C7 C6 110.97(18)
N8 C7 H7A 109.4
C6 C7 H7A 109.4
N8 C7 H7B 109.4
C6 C7 H7B 109.4
H7A C7 H7B 108
N8 C9 C10 111.01(19)
N8 C9 H9A 109.4
C10 C9 H9A 109.4
N8 C9 H9B 109.4
C10 C9 H9B 109.4
H9A C9 H9B 108
N15 C10 C11 121.8(2)
N15 C10 C9 116.5(2)
C11 C10 C9 121.7(2)
C12 C11 C10 119.4(3)
C12 C11 H11 120.3
C10 C11 H11 120.3
C13 C12 C11 119.5(3)
C13 C12 H12 120.2
C11 C12 H12 120.2
C12 C13 C14 118.3(3)
C12 C13 H13 120.9
C14 C13 H13 120.9
N15 C14 C13 123.3(3)
N15 C14 H14 118.4
C13 C14 H14 118.4
N8 C16 C17 111.02(19)
N8 C16 H16A 109.4
C17 C16 H16A 109.4
N8 C16 H16B 109.4
C17 C16 H16B 109.4
H16A C16 H16B 108
N18 C17 C16 112.01(19)
N18 C17 H17A 109.2
C16 C17 H17A 109.2
N18 C17 H17B 109.2
C16 C17 H17B 109.2
H17A C17 H17B 107.9
N18 C19 C20 110.63(18)
N18 C19 H19A 109.5
C20 C19 H19A 109.5
N18 C19 H19B 109.5
C20 C19 H19B 109.5
H19A C19 H19B 108.1
N25 C20 C21 121.9(2)
N25 C20 C19 115.5(2)
C21 C20 C19 122.6(2)
C22 C21 C20 119.9(2)
C22 C21 H21 120
C20 C21 H21 120
C23 C22 C21 118.5(2)
C23 C22 H22 120.7
C21 C22 H22 120.7
C22 C23 C24 118.8(3)
C22 C23 H23 120.6
C24 C23 H23 120.6
N25 C24 C23 123.3(2)
N25 C24 H24 118.3
C23 C24 H24 118.3
N18 C26 C27 112.53(18)
N18 C26 H26A 109.1
C27 C26 H26A 109.1
N18 C26 H26B 109.1
C27 C26 H26B 109.1
H26A C26 H26B 107.8
C32 C27 C28 117.9(2)
C32 C27 C26 119.8(2)
C28 C27 C26 122.3(2)
C29 C28 C27 122.9(2)
C29 C28 H28 118.6
C27 C28 H28 118.6
C30 C29 C28 117.4(2)
C30 C29 C35 122.0(2)
C28 C29 C35 120.6(2)
C29 C30 C31 121.2(2)
C29 C30 H30 119.4
C31 C30 H30 119.4
C32 C31 C30 119.8(2)
C32 C31 H31 120.1
C30 C31 H31 120.1
C31 C32 C27 120.8(2)
C31 C32 O1 122.8(2)
C27 C32 O1 116.41(19)
N32 C33 C34 179.3(3)
C33 C34 H34A 109.5
C33 C34 H34B 109.5
H34A C34 H34B 109.5
C33 C34 H34C 109.5
H34A C34 H34C 109.5
H34B C34 H34C 109.5
C29 C35 H35A 109.5
C29 C35 H35B 109.5
H35A C35 H35B 109.5
C29 C35 H35C 109.5
H35A C35 H35C 109.5
H35B C35 H35C 109.5
C2 N1 C6 117.46(19)
C2 N1 Mn1 123.34(14)
C6 N1 Mn1 119.10(15)
C9 N8 C7 109.80(19)
C9 N8 C16 109.47(18)
C7 N8 C16 112.25(19)
C9 N8 Mn1 107.56(14)
C7 N8 Mn1 108.94(13)
C16 N8 Mn1 108.71(14)
C10 N15 C14 117.7(2)
C10 N15 Mn1 117.91(15)
C14 N15 Mn1 124.31(17)
C17 N18 C19 110.75(18)
C17 N18 C26 108.54(18)
C19 N18 C26 108.43(17)
C17 N18 Mn1 111.77(13)
C19 N18 Mn1 102.03(13)
C26 N18 Mn1 115.12(13)
C24 N25 C20 117.6(2)
C24 N25 Mn1 127.72(15)
C20 N25 Mn1 114.21(15)
C33 N32 Mn1 165.17(19)
C32 O1 Mn1 114.29(12)
C32 O1 H1 114(4)
Mn1 O1 H1 113(4)
H1WB O1W H1WA 111(4)
O12 Cl1 O14 111.8(2)
O12 Cl1 O11 108.57(18)
O14 Cl1 O11 110.54(19)
O12 Cl1 O13 107.9(2)
O14 Cl1 O13 108.73(19)
O11 Cl1 O13 109.25(18)
N1 Mn1 N15 111.70(7)
N1 Mn1 N25 152.30(7)
N15 Mn1 N25 87.88(7)
N1 Mn1 O1 78.30(6)
N15 Mn1 O1 165.37(6)
N25 Mn1 O1 79.29(6)
N1 Mn1 N18 118.77(6)
N15 Mn1 N18 103.39(7)
N25 Mn1 N18 72.36(7)
O1 Mn1 N18 79.51(6)
N1 Mn1 N8 71.45(6)
N15 Mn1 N8 71.71(7)
N25 Mn1 N8 135.33(7)
O1 Mn1 N8 122.57(6)
N18 Mn1 N8 74.42(7)
N1 Mn1 N32 82.62(7)
N15 Mn1 N32 79.79(7)
N25 Mn1 N32 81.86(7)
O1 Mn1 N32 91.37(6)
N18 Mn1 N32 153.79(7)
N8 Mn1 N32 129.92(7)
O22A Cl2A O21A 109.5(9)
O22A Cl2A O24A 112.6(10)
O21A Cl2A O24A 104.4(10)
O22A Cl2A O23A 114.2(9)
O21A Cl2A O23A 106.2(8)
O24A Cl2A O23A 109.3(11)
O23B Cl2B O24B 103.1(6)
O23B Cl2B O22B 104.2(8)
O24B Cl2B O22B 106.2(8)
O23B Cl2B O21B 116.9(6)
O24B Cl2B O21B 111.5(4)
O22B Cl2B O21B 113.8(6)

loop_
_geom_bond_atom_site_label_1
_geom_bond_atom_site_label_2
_geom_bond_distance
C2 N1 1.343(3)
C2 C3 1.383(3)
C2 H2 0.9214
C2S N1S 1.130(4)
C2S C3S 1.457(5)
C3 C4 1.383(4)
C3 H3 0.9502
C3S H3S1 0.96
C3S H3S2 0.96
C3S H3S3 0.96
C4 C5 1.375(4)
C4 H4 0.936
C4S N2S 1.128(4)
C4S C5S 1.461(5)
C5 C6 1.389(3)
C5 H5 0.8875
C5S H5S1 0.96
C5S H5S2 0.96
C5S H5S3 0.96
C6 N1 1.344(3)
C6 C7 1.503(3)
C7 N8 1.479(3)
C7 H7A 0.9609
C7 H7B 0.9609
C9 N8 1.478(3)
C9 C10 1.501(4)
C9 H9A 0.9565
C9 H9B 0.9565
C10 N15 1.343(3)
C10 C11 1.388(3)
C11 C12 1.376(4)
C11 H11 0.923
C12 C13 1.370(4)
C12 H12 0.933
C13 C14 1.382(4)
C13 H13 0.93
C14 N15 1.349(3)
C14 H14 0.883
C16 N8 1.481(3)
C16 C17 1.517(3)
C16 H16A 0.9793
C16 H16B 0.9793
C17 N18 1.480(3)
C17 H17A 0.9754
C17 H17B 0.9754
C19 N18 1.483(3)
C19 C20 1.503(3)
C19 H19A 0.9785
C19 H19B 0.9785
C20 N25 1.348(3)
C20 C21 1.386(3)
C21 C22 1.376(4)
C21 H21 0.9046
C22 C23 1.376(4)
C22 H22 1.0066
C23 C24 1.384(3)
C23 H23 0.9395
C24 N25 1.341(3)
C24 H24 0.9254
C26 N18 1.500(3)
C26 C27 1.506(3)
C26 H26A 0.9739
C26 H26B 0.9739
C27 C32 1.390(3)
C27 C28 1.395(3)
C28 C29 1.391(3)
C28 H28 0.9485
C29 C30 1.389(4)
C29 C35 1.512(3)
C30 C31 1.394(3)
C30 H30 0.9414
C31 C32 1.385(3)
C31 H31 0.9324
C32 O1 1.391(3)
C33 N32 1.135(3)
C33 C34 1.447(3)
C34 H34A 0.96
C34 H34B 0.96
C34 H34C 0.96
C35 H35A 0.96
C35 H35B 0.96
C35 H35C 0.96
N1 Mn1 2.2894(18)
N8 Mn1 2.3902(19)
N15 Mn1 2.2938(19)
N18 Mn1 2.3761(18)
N25 Mn1 2.3278(18)
N32 Mn1 2.390(2)
O1 Mn1 2.3658(16)
O1 H1 0.83(7)
O1W H1WB 0.869(19)
O1W H1WA 0.872(19)
Cl1 O12 1.409(3)
Cl1 O14 1.410(3)
Cl1 O11 1.422(2)
Cl1 O13 1.441(3)
Cl2A O22A 1.305(8)
Cl2A O21A 1.333(12)
Cl2A O24A 1.345(9)
Cl2A O23A 1.364(9)
Cl2B O23B 1.389(6)
Cl2B O24B 1.393(7)
Cl2B O22B 1.393(7)
Cl2B O21B 1.419(8)
